data_4334633
loop_
_publ_author_name
'LaRico J. Treadwell'
'Jacob D. McAlpin'
'Devin C. Schmitt'
'Michael J. Kangas'
'Moulay T. Sougrati'
'Neel Haldolaarachchige'
'David P. Young'
'Jean-Claude Jumas'
'Julia Y. Chan'

_publ_section_title
;
 Investigation of Fe incorporation in LnCr2Al20 (Ln = La, Gd, Yb) with
 57Fe M\"ossbauer and Single Crystal X-ray Diffraction
;
_journal_name_full 'Inorganic Chemistry'
_journal_page_first 5055
_journal_page_last 5062
_journal_paper_doi 10.1021/ic302805n
_journal_volume 52
_journal_year 2013
_chemical_formula_moiety 'Al19.90 Cr2 Fe0.10 Yb'
_chemical_formula_sum 'Al19.9 Cr2 Fe0.1 Yb'
_chemical_formula_weight 819.53
_chemical_name_systematic
;
 ?
;
_space_group_IT_number 227
_symmetry_cell_setting cubic
_symmetry_space_group_name_Hall '-F 4vw 2vw 3'
_symmetry_space_group_name_H-M 'F d -3 m :2'
_atom_sites_solution_primary direct
_atom_sites_solution_secondary difmap
_audit_creation_method SHELXL-97
_audit_update_record
;
2012-03-23 # Formatted by publCIF
;
_cell_angle_alpha 90.00
_cell_angle_beta 90.00
_cell_angle_gamma 90.00
_cell_formula_units_Z 8
_cell_length_a 14.450(4)
_cell_length_b 14.450(4)
_cell_length_c 14.450(4)
_cell_measurement_reflns_used 392
_cell_measurement_temperature 296(1)
_cell_measurement_theta_max 30.034
_cell_measurement_theta_min 0.998
_cell_volume 3017.2(14)
_computing_cell_refinement 'Denzo and Scalepack (Otwinski & Minor 1997)'
_computing_data_collection 'Collect (Nonius 1999)'
_computing_data_reduction 'Denzo and Scalepack (Otwinski & Minor 1997)'
_computing_molecular_graphics 'Crystal Maker'
_computing_publication_material Publcif
_computing_structure_refinement 'SHELXL-97 (Sheldrick, 2008)'
_computing_structure_solution 'direct Methods, SIR 97'
_diffrn_ambient_temperature 296(1)
_diffrn_measured_fraction_theta_full 0.996
_diffrn_measured_fraction_theta_max 0.996
_diffrn_measurement_device_type 'Nonius Kappa CCD'
_diffrn_measurement_method '\f and \w scans'
_diffrn_radiation_monochromator graphite
_diffrn_radiation_source 'fine-focus sealed tube'
_diffrn_radiation_type MoK\a
_diffrn_radiation_wavelength 0.71073
_diffrn_reflns_av_R_equivalents 0.0384
_diffrn_reflns_av_sigmaI/netI 0.0336
_diffrn_reflns_limit_h_max 20
_diffrn_reflns_limit_h_min -20
_diffrn_reflns_limit_k_max 14
_diffrn_reflns_limit_k_min -14
_diffrn_reflns_limit_l_max 13
_diffrn_reflns_limit_l_min -13
_diffrn_reflns_number 1785
_diffrn_reflns_theta_full 29.91
_diffrn_reflns_theta_max 29.91
_diffrn_reflns_theta_min 3.99
_exptl_absorpt_coefficient_mu 8.794
_exptl_absorpt_correction_T_max 0.6675
_exptl_absorpt_correction_T_min 0.4734
_exptl_absorpt_correction_type multi-scan
_exptl_absorpt_process_details 'HKL scalepack (Otwinski & Minor, 1997)'
_exptl_crystal_colour silver
_exptl_crystal_density_diffrn 3.608
_exptl_crystal_description fragment
_exptl_crystal_F_000 3034
_exptl_crystal_size_max 0.10
_exptl_crystal_size_mid 0.08
_exptl_crystal_size_min 0.05
_refine_diff_density_max 0.862
_refine_diff_density_min -0.744
_refine_diff_density_rms 0.137
_refine_ls_extinction_coef 0.00035(5)
_refine_ls_extinction_expression Fc^*^=kFc[1+0.001xFc^2^\l^3^/sin(2\q)]^-1/4^
_refine_ls_extinction_method SHELXL
_refine_ls_goodness_of_fit_ref 1.062
_refine_ls_matrix_type full
_refine_ls_number_parameters 21
_refine_ls_number_reflns 247
_refine_ls_number_restraints 3
_refine_ls_restrained_S_all 1.055
_refine_ls_R_factor_all 0.0252
_refine_ls_R_factor_gt 0.0215
_refine_ls_shift/su_max 0.000
_refine_ls_shift/su_mean 0.000
_refine_ls_structure_factor_coef Fsqd
_refine_ls_weighting_details 'calc w=1/[\s^2^(Fo^2^)+(0.0188P)^2^+14.4800P] where P=(Fo^2^+2Fc^2^)/3'
_refine_ls_weighting_scheme calc
_refine_ls_wR_factor_gt 0.0456
_refine_ls_wR_factor_ref 0.0466
_reflns_number_gt 223
_reflns_number_total 247
_reflns_threshold_expression >2\s(I)
_cod_data_source_file ic302805n_si_001_4.cif
_cod_data_source_block shelxl
_cod_original_sg_symbol_Hall '-F 4vw 2vw'
_cod_original_sg_symbol_H-M 'F d -3 m'
_cod_original_formula_sum 'Al19.90 Cr2 Fe0.10 Yb'
_cod_database_code 4334633

loop_
_symmetry_equiv_pos_as_xyz
'x, y, z'
'x, z, y'
'y+1/4, -z, x+1/4'
'y+1/4, x+1/4, -z'
'x+1/4, -z, y+1/4'
'-z, y+1/4, x+1/4'
'z+1/4, x+1/4, -y'
'y+1/4, z+1/4, -x'
'z+1/4, y+1/4, -x'
'-z+1/4, x, -y+1/4'
'x+1/4, z+1/4, -y'
'y, -z+1/4, -x+1/4'
'x, -z+1/4, -y+1/4'
'-z+1/4, y, -x+1/4'
'x+1/4, -y, z+1/4'
'y+1/4, -x, z+1/4'
'x, -y+1/4, -z+1/4'
'y, -x+1/4, -z+1/4'
'-y, -z, -x'
'-x+1/4, -y+1/4, z'
'-y, -x, -z'
'-z, -x, -y'
'-z, -y, -x'
'z, -x+1/4, -y+1/4'
'x, y+1/2, z+1/2'
'x, z+1/2, y+1/2'
'y+1/4, -z+1/2, x+3/4'
'y+1/4, x+3/4, -z+1/2'
'x+1/4, -z+1/2, y+3/4'
'-z, y+3/4, x+3/4'
'z+1/4, x+3/4, -y+1/2'
'y+1/4, z+3/4, -x+1/2'
'z+1/4, y+3/4, -x+1/2'
'-z+1/4, x+1/2, -y+3/4'
'x+1/4, z+3/4, -y+1/2'
'y, -z+3/4, -x+3/4'
'x, -z+3/4, -y+3/4'
'-z+1/4, y+1/2, -x+3/4'
'x+1/4, -y+1/2, z+3/4'
'y+1/4, -x+1/2, z+3/4'
'x, -y+3/4, -z+3/4'
'y, -x+3/4, -z+3/4'
'-y, -z+1/2, -x+1/2'
'-x+1/4, -y+3/4, z+1/2'
'-y, -x+1/2, -z+1/2'
'-z, -x+1/2, -y+1/2'
'-z, -y+1/2, -x+1/2'
'z, -x+3/4, -y+3/4'
'x+1/2, y, z+1/2'
'x+1/2, z, y+1/2'
'y+3/4, -z, x+3/4'
'y+3/4, x+1/4, -z+1/2'
'x+3/4, -z, y+3/4'
'-z+1/2, y+1/4, x+3/4'
'z+3/4, x+1/4, -y+1/2'
'y+3/4, z+1/4, -x+1/2'
'z+3/4, y+1/4, -x+1/2'
'-z+3/4, x, -y+3/4'
'x+3/4, z+1/4, -y+1/2'
'y+1/2, -z+1/4, -x+3/4'
'x+1/2, -z+1/4, -y+3/4'
'-z+3/4, y, -x+3/4'
'x+3/4, -y, z+3/4'
'y+3/4, -x, z+3/4'
'x+1/2, -y+1/4, -z+3/4'
'y+1/2, -x+1/4, -z+3/4'
'-y+1/2, -z, -x+1/2'
'-x+3/4, -y+1/4, z+1/2'
'-y+1/2, -x, -z+1/2'
'-z+1/2, -x, -y+1/2'
'-z+1/2, -y, -x+1/2'
'z+1/2, -x+1/4, -y+3/4'
'x+1/2, y+1/2, z'
'x+1/2, z+1/2, y'
'y+3/4, -z+1/2, x+1/4'
'y+3/4, x+3/4, -z'
'x+3/4, -z+1/2, y+1/4'
'-z+1/2, y+3/4, x+1/4'
'z+3/4, x+3/4, -y'
'y+3/4, z+3/4, -x'
'z+3/4, y+3/4, -x'
'-z+3/4, x+1/2, -y+1/4'
'x+3/4, z+3/4, -y'
'y+1/2, -z+3/4, -x+1/4'
'x+1/2, -z+3/4, -y+1/4'
'-z+3/4, y+1/2, -x+1/4'
'x+3/4, -y+1/2, z+1/4'
'y+3/4, -x+1/2, z+1/4'
'x+1/2, -y+3/4, -z+1/4'
'y+1/2, -x+3/4, -z+1/4'
'-y+1/2, -z+1/2, -x'
'-x+3/4, -y+3/4, z'
'-y+1/2, -x+1/2, -z'
'-z+1/2, -x+1/2, -y'
'-z+1/2, -y+1/2, -x'
'z+1/2, -x+3/4, -y+1/4'
'-x, -y, -z'
'-x, -z, -y'
'-y-1/4, z, -x-1/4'
'-y-1/4, -x-1/4, z'
'-x-1/4, z, -y-1/4'
'z, -y-1/4, -x-1/4'
'-z-1/4, -x-1/4, y'
'-y-1/4, -z-1/4, x'
'-z-1/4, -y-1/4, x'
'z-1/4, -x, y-1/4'
'-x-1/4, -z-1/4, y'
'-y, z-1/4, x-1/4'
'-x, z-1/4, y-1/4'
'z-1/4, -y, x-1/4'
'-x-1/4, y, -z-1/4'
'-y-1/4, x, -z-1/4'
'-x, y-1/4, z-1/4'
'-y, x-1/4, z-1/4'
'y, z, x'
'x-1/4, y-1/4, -z'
'y, x, z'
'z, x, y'
'z, y, x'
'-z, x-1/4, y-1/4'
'-x, -y+1/2, -z+1/2'
'-x, -z+1/2, -y+1/2'
'-y-1/4, z+1/2, -x+1/4'
'-y-1/4, -x+1/4, z+1/2'
'-x-1/4, z+1/2, -y+1/4'
'z, -y+1/4, -x+1/4'
'-z-1/4, -x+1/4, y+1/2'
'-y-1/4, -z+1/4, x+1/2'
'-z-1/4, -y+1/4, x+1/2'
'z-1/4, -x+1/2, y+1/4'
'-x-1/4, -z+1/4, y+1/2'
'-y, z+1/4, x+1/4'
'-x, z+1/4, y+1/4'
'z-1/4, -y+1/2, x+1/4'
'-x-1/4, y+1/2, -z+1/4'
'-y-1/4, x+1/2, -z+1/4'
'-x, y+1/4, z+1/4'
'-y, x+1/4, z+1/4'
'y, z+1/2, x+1/2'
'x-1/4, y+1/4, -z+1/2'
'y, x+1/2, z+1/2'
'z, x+1/2, y+1/2'
'z, y+1/2, x+1/2'
'-z, x+1/4, y+1/4'
'-x+1/2, -y, -z+1/2'
'-x+1/2, -z, -y+1/2'
'-y+1/4, z, -x+1/4'
'-y+1/4, -x-1/4, z+1/2'
'-x+1/4, z, -y+1/4'
'z+1/2, -y-1/4, -x+1/4'
'-z+1/4, -x-1/4, y+1/2'
'-y+1/4, -z-1/4, x+1/2'
'-z+1/4, -y-1/4, x+1/2'
'z+1/4, -x, y+1/4'
'-x+1/4, -z-1/4, y+1/2'
'-y+1/2, z-1/4, x+1/4'
'-x+1/2, z-1/4, y+1/4'
'z+1/4, -y, x+1/4'
'-x+1/4, y, -z+1/4'
'-y+1/4, x, -z+1/4'
'-x+1/2, y-1/4, z+1/4'
'-y+1/2, x-1/4, z+1/4'
'y+1/2, z, x+1/2'
'x+1/4, y-1/4, -z+1/2'
'y+1/2, x, z+1/2'
'z+1/2, x, y+1/2'
'z+1/2, y, x+1/2'
'-z+1/2, x-1/4, y+1/4'
'-x+1/2, -y+1/2, -z'
'-x+1/2, -z+1/2, -y'
'-y+1/4, z+1/2, -x-1/4'
'-y+1/4, -x+1/4, z'
'-x+1/4, z+1/2, -y-1/4'
'z+1/2, -y+1/4, -x-1/4'
'-z+1/4, -x+1/4, y'
'-y+1/4, -z+1/4, x'
'-z+1/4, -y+1/4, x'
'z+1/4, -x+1/2, y-1/4'
'-x+1/4, -z+1/4, y'
'-y+1/2, z+1/4, x-1/4'
'-x+1/2, z+1/4, y-1/4'
'z+1/4, -y+1/2, x-1/4'
'-x+1/4, y+1/2, -z-1/4'
'-y+1/4, x+1/2, -z-1/4'
'-x+1/2, y+1/4, z-1/4'
'-y+1/2, x+1/4, z-1/4'
'y+1/2, z+1/2, x'
'x+1/4, y+1/4, -z'
'y+1/2, x+1/2, z'
'z+1/2, x+1/2, y'
'z+1/2, y+1/2, x'
'-z+1/2, x+1/4, y-1/4'

loop_
_atom_site_label
_atom_site_type_symbol
_atom_site_fract_x
_atom_site_fract_y
_atom_site_fract_z
_atom_site_U_iso_or_equiv
_atom_site_adp_type
_atom_site_occupancy
_atom_site_symmetry_multiplicity
_atom_site_calc_flag
_atom_site_refinement_flags
Yb1 Yb 0.1250 0.1250 0.1250 0.0113(2) Uani 1 24 d S
Cr1 Cr 0.5000 0.5000 0.5000 0.0091(3) Uani 1 12 d S
Al1 Al 0.05899(5) 0.05899(5) 0.32525(8) 0.0121(3) Uani 0.996(3) 2 d SP
Fe1 Fe 0.05899(5) 0.05899(5) 0.32525(8) 0.0121(3) Uani 0.004(3) 2 d SP
Al2 Al 0.48670(11) 0.1250 0.1250 0.0099(4) Uani 0.992(5) 4 d SP
Fe2 Fe 0.48670(11) 0.1250 0.1250 0.0099(4) Uani 0.008(5) 4 d SP
Al3 Al 0.0000 0.0000 0.0000 0.0204(7) Uani 1 12 d S

loop_
_atom_site_aniso_label
_atom_site_aniso_U_11
_atom_site_aniso_U_22
_atom_site_aniso_U_33
_atom_site_aniso_U_23
_atom_site_aniso_U_13
_atom_site_aniso_U_12
Yb1 0.0113(2) 0.0113(2) 0.0113(2) 0.000 0.000 0.000
Cr1 0.0091(3) 0.0091(3) 0.0091(3) -0.0007(3) -0.0007(3) -0.0007(3)
Al1 0.0130(4) 0.0130(4) 0.0103(6) -0.0005(3) -0.0005(3) -0.0040(4)
Fe1 0.0130(4) 0.0130(4) 0.0103(6) -0.0005(3) -0.0005(3) -0.0040(4)
Al2 0.0105(8) 0.0096(5) 0.0096(5) -0.0020(6) 0.000 0.000
Fe2 0.0105(8) 0.0096(5) 0.0096(5) -0.0020(6) 0.000 0.000
Al3 0.0204(7) 0.0204(7) 0.0204(7) -0.0037(7) -0.0037(7) -0.0037(7)

loop_
_atom_type_symbol
_atom_type_description
_atom_type_scat_dispersion_real
_atom_type_scat_dispersion_imag
_atom_type_scat_source
Yb Yb -0.3850 5.5486 'International Tables Vol C Tables 4.2.6.8 and 6.1.1.4'
Cr Cr 0.3209 0.6236 'International Tables Vol C Tables 4.2.6.8 and 6.1.1.4'
Fe Fe 0.3463 0.8444 'International Tables Vol C Tables 4.2.6.8 and 6.1.1.4'
Al Al 0.0645 0.0514 'International Tables Vol C Tables 4.2.6.8 and 6.1.1.4'

loop_
_geom_angle_atom_site_label_1
_geom_angle_atom_site_label_2
_geom_angle_atom_site_label_3
_geom_angle
_geom_angle_site_symmetry_1
_geom_angle_site_symmetry_3
Al3 Yb1 Al3 109.5 6 4
Al3 Yb1 Al3 109.5 6 3
Al3 Yb1 Al3 109.5 4 3
Al3 Yb1 Al3 109.5 6 .
Al3 Yb1 Al3 109.5 4 .
Al3 Yb1 Al3 109.5 3 .
Al3 Yb1 Fe1 100.278(19) 6 126
Al3 Yb1 Fe1 58.450(5) 4 126
Al3 Yb1 Fe1 58.450(5) 3 126
Al3 Yb1 Fe1 150.255(19) . 126
Al3 Yb1 Al1 58.450(5) 6 147
Al3 Yb1 Al1 58.450(5) 4 147
Al3 Yb1 Al1 100.278(19) 3 147
Al3 Yb1 Al1 150.255(19) . 147
Fe1 Yb1 Al1 50.89(3) 126 147
Al3 Yb1 Al1 58.450(5) 6 172
Al3 Yb1 Al1 100.278(19) 4 172
Al3 Yb1 Al1 58.450(5) 3 172
Al3 Yb1 Al1 150.255(19) . 172
Fe1 Yb1 Al1 50.89(3) 126 172
Al1 Yb1 Al1 50.89(3) 147 172
Al3 Yb1 Al1 100.278(19) 6 126
Al3 Yb1 Al1 58.450(5) 4 126
Al3 Yb1 Al1 58.450(5) 3 126
Al3 Yb1 Al1 150.255(19) . 126
Fe1 Yb1 Al1 0.00(6) 126 126
Al1 Yb1 Al1 50.89(3) 147 126
Al1 Yb1 Al1 50.89(3) 172 126
Al3 Yb1 Fe1 58.450(5) 6 172
Al3 Yb1 Fe1 100.278(19) 4 172
Al3 Yb1 Fe1 58.450(5) 3 172
Al3 Yb1 Fe1 150.255(19) . 172
Fe1 Yb1 Fe1 50.89(3) 126 172
Al1 Yb1 Fe1 50.89(3) 147 172
Al1 Yb1 Fe1 0.000(17) 172 172
Al1 Yb1 Fe1 50.89(3) 126 172
Al3 Yb1 Fe1 58.450(5) 6 147
Al3 Yb1 Fe1 58.450(5) 4 147
Al3 Yb1 Fe1 100.278(19) 3 147
Al3 Yb1 Fe1 150.255(19) . 147
Fe1 Yb1 Fe1 50.89(3) 126 147
Al1 Yb1 Fe1 0.00(3) 147 147
Al1 Yb1 Fe1 50.89(3) 172 147
Al1 Yb1 Fe1 50.89(3) 126 147
Fe1 Yb1 Fe1 50.89(3) 172 147
Al3 Yb1 Al1 58.448(5) 6 2
Al3 Yb1 Al1 58.448(5) 4 2
Al3 Yb1 Al1 150.267(19) 3 2
Al3 Yb1 Al1 100.266(19) . 2
Fe1 Yb1 Al1 95.126(7) 126 2
Al1 Yb1 Al1 49.99(4) 147 2
Al1 Yb1 Al1 95.126(7) 172 2
Al1 Yb1 Al1 95.126(7) 126 2
Fe1 Yb1 Al1 95.126(7) 172 2
Fe1 Yb1 Al1 49.99(4) 147 2
Al3 Yb1 Fe1 150.267(19) 6 118
Al3 Yb1 Fe1 58.448(5) 4 118
Al3 Yb1 Fe1 58.448(5) 3 118
Al3 Yb1 Fe1 100.266(19) . 118
Fe1 Yb1 Fe1 49.99(4) 126 118
Al1 Yb1 Fe1 95.126(7) 147 118
Al1 Yb1 Fe1 95.126(7) 172 118
Al1 Yb1 Fe1 49.99(4) 126 118
Fe1 Yb1 Fe1 95.126(7) 172 118
Fe1 Yb1 Fe1 95.126(7) 147 118
Al1 Yb1 Fe1 116.895(11) 2 118
Fe2 Cr1 Fe2 66.96(6) 58 104_665
Fe2 Cr1 Al2 0.00(7) 58 58
Fe2 Cr1 Al2 66.96(6) 104_665 58
Fe2 Cr1 Al2 66.96(6) 58 104_665
Fe2 Cr1 Al2 0.00(7) 104_665 104_665
Al2 Cr1 Al2 66.96(6) 58 104_665
Fe2 Cr1 Fe2 180.0 58 154_565
Fe2 Cr1 Fe2 113.04(6) 104_665 154_565
Al2 Cr1 Fe2 180.0 58 154_565
Al2 Cr1 Fe2 113.04(6) 104_665 154_565
Fe2 Cr1 Fe2 113.04(6) 58 8_556
Fe2 Cr1 Fe2 180.0 104_665 8_556
Al2 Cr1 Fe2 113.04(6) 58 8_556
Al2 Cr1 Fe2 180.0 104_665 8_556
Fe2 Cr1 Fe2 66.96(6) 154_565 8_556
Fe2 Cr1 Al2 180.0 58 154_565
Fe2 Cr1 Al2 113.04(6) 104_665 154_565
Al2 Cr1 Al2 180.0 58 154_565
Al2 Cr1 Al2 113.04(6) 104_665 154_565
Fe2 Cr1 Al2 0.0 154_565 154_565
Fe2 Cr1 Al2 66.96(6) 8_556 154_565
Fe2 Cr1 Al2 113.04(6) 58 8_556
Fe2 Cr1 Al2 180.0 104_665 8_556
Al2 Cr1 Al2 113.04(6) 58 8_556
Al2 Cr1 Al2 180.0 104_665 8_556
Fe2 Cr1 Al2 66.96(6) 154_565 8_556
Fe2 Cr1 Al2 0.0 8_556 8_556
Al2 Cr1 Al2 66.96(6) 154_565 8_556
Fe2 Cr1 Fe2 66.96(6) 58 25
Fe2 Cr1 Fe2 66.96(6) 104_665 25
Al2 Cr1 Fe2 66.96(6) 58 25
Al2 Cr1 Fe2 66.96(6) 104_665 25
Fe2 Cr1 Fe2 113.04(6) 154_565 25
Fe2 Cr1 Fe2 113.04(6) 8_556 25
Al2 Cr1 Fe2 113.04(6) 154_565 25
Al2 Cr1 Fe2 113.04(6) 8_556 25
Fe2 Cr1 Al2 66.96(6) 58 25
Fe2 Cr1 Al2 66.96(6) 104_665 25
Al2 Cr1 Al2 66.96(6) 58 25
Al2 Cr1 Al2 66.96(6) 104_665 25
Fe2 Cr1 Al2 113.04(6) 154_565 25
Fe2 Cr1 Al2 113.04(6) 8_556 25
Al2 Cr1 Al2 113.04(6) 154_565 25
Al2 Cr1 Al2 113.04(6) 8_556 25
Fe2 Cr1 Al2 0.00(7) 25 25
Fe2 Cr1 Fe2 113.04(6) 58 121_655
Fe2 Cr1 Fe2 113.04(6) 104_665 121_655
Al2 Cr1 Fe2 113.04(6) 58 121_655
Al2 Cr1 Fe2 113.04(6) 104_665 121_655
Fe2 Cr1 Fe2 66.96(6) 154_565 121_655
Fe2 Cr1 Fe2 66.96(6) 8_556 121_655
Al2 Cr1 Fe2 66.96(6) 154_565 121_655
Al2 Cr1 Fe2 66.96(6) 8_556 121_655
Fe2 Cr1 Fe2 180.0 25 121_655
Al2 Cr1 Fe2 180.0 25 121_655
Fe2 Cr1 Al2 113.04(6) 58 121_655
Fe2 Cr1 Al2 113.04(6) 104_665 121_655
Al2 Cr1 Al2 113.04(6) 58 121_655
Al2 Cr1 Al2 113.04(6) 104_665 121_655
Fe2 Cr1 Al2 66.96(6) 154_565 121_655
Fe2 Cr1 Al2 66.96(6) 8_556 121_655
Al2 Cr1 Al2 66.96(6) 154_565 121_655
Al2 Cr1 Al2 66.96(6) 8_556 121_655
Fe2 Cr1 Al2 180.0 25 121_655
Al2 Cr1 Al2 180.0 25 121_655
Fe2 Cr1 Al2 0.0 121_655 121_655
Fe2 Al1 Al2 0.00(3) 176 176
Fe2 Al1 Fe1 59.97(3) 176 172
Al2 Al1 Fe1 59.97(3) 176 172
Fe2 Al1 Al1 59.97(3) 176 172
Al2 Al1 Al1 59.97(3) 176 172
Fe1 Al1 Al1 0.00(6) 172 172
Fe2 Al1 Fe1 149.589(5) 176 12
Al2 Al1 Fe1 149.589(5) 176 12
Fe1 Al1 Fe1 120.0 172 12
Al1 Al1 Fe1 120.0 172 12
Fe2 Al1 Al1 149.589(5) 176 10
Al2 Al1 Al1 149.589(5) 176 10
Fe1 Al1 Al1 120.0 172 10
Al1 Al1 Al1 120.0 172 10
Fe1 Al1 Al1 60.0 12 10
Fe2 Al1 Al1 149.589(5) 176 12
Al2 Al1 Al1 149.589(5) 176 12
Fe1 Al1 Al1 120.0 172 12
Al1 Al1 Al1 120.0 172 12
Fe1 Al1 Al1 0.00(4) 12 12
Al1 Al1 Al1 60.0 10 12
Fe2 Al1 Fe1 149.589(5) 176 10
Al2 Al1 Fe1 149.589(5) 176 10
Fe1 Al1 Fe1 120.0 172 10
Al1 Al1 Fe1 120.0 172 10
Fe1 Al1 Fe1 60.0 12 10
Al1 Al1 Fe1 0.00(4) 10 10
Al1 Al1 Fe1 60.0 12 10
Fe2 Al1 Cr1 55.55(3) 176 73_445
Al2 Al1 Cr1 55.55(3) 176 73_445
Fe1 Al1 Cr1 115.52(2) 172 73_445
Al1 Al1 Cr1 115.52(2) 172 73_445
Fe1 Al1 Cr1 115.005(18) 12 73_445
Al1 Al1 Cr1 115.005(18) 10 73_445
Al1 Al1 Cr1 115.005(18) 12 73_445
Fe1 Al1 Cr1 115.005(18) 10 73_445
Fe2 Al1 Fe2 101.24(3) 176 130
Al2 Al1 Fe2 101.24(3) 176 130
Fe1 Al1 Fe2 145.96(3) 172 130
Al1 Al1 Fe2 145.96(3) 172 130
Fe1 Al1 Fe2 90.84(3) 12 130
Al1 Al1 Fe2 61.04(2) 10 130
Al1 Al1 Fe2 90.84(3) 12 130
Fe1 Al1 Fe2 61.04(2) 10 130
Cr1 Al1 Fe2 54.12(2) 73_445 130
Fe2 Al1 Al2 101.24(3) 176 130
Al2 Al1 Al2 101.24(3) 176 130
Fe1 Al1 Al2 145.96(3) 172 130
Al1 Al1 Al2 145.96(3) 172 130
Fe1 Al1 Al2 90.84(3) 12 130
Al1 Al1 Al2 61.04(2) 10 130
Al1 Al1 Al2 90.84(3) 12 130
Fe1 Al1 Al2 61.04(2) 10 130
Cr1 Al1 Al2 54.12(2) 73_445 130
Fe2 Al1 Al2 0.00(6) 130 130
Fe2 Al1 Fe2 101.25(3) 176 145
Al2 Al1 Fe2 101.25(3) 176 145
Fe1 Al1 Fe2 145.96(3) 172 145
Al1 Al1 Fe2 145.96(3) 172 145
Fe1 Al1 Fe2 61.03(2) 12 145
Al1 Al1 Fe2 90.84(3) 10 145
Al1 Al1 Fe2 61.03(2) 12 145
Fe1 Al1 Fe2 90.84(3) 10 145
Cr1 Al1 Fe2 54.13(2) 73_445 145
Fe2 Al1 Fe2 59.86(7) 130 145
Al2 Al1 Fe2 59.86(7) 130 145
Cr1 Al2 Cr1 171.39(7) 30_644 25_544
Cr1 Al2 Fe1 64.27(3) 30_644 126
Cr1 Al2 Fe1 124.34(6) 25_544 126
Cr1 Al2 Al1 64.27(3) 30_644 126
Cr1 Al2 Al1 124.34(6) 25_544 126
Fe1 Al2 Al1 0.00(4) 126 126
Cr1 Al2 Fe1 124.35(6) 30_644 118
Cr1 Al2 Fe1 64.26(3) 25_544 118
Fe1 Al2 Fe1 60.07(6) 126 118
Al1 Al2 Fe1 60.07(6) 126 118
Cr1 Al2 Al1 124.35(6) 30_644 118
Cr1 Al2 Al1 64.26(3) 25_544 118
Fe1 Al2 Al1 60.07(6) 126 118
Al1 Al2 Al1 60.07(6) 126 118
Fe1 Al2 Al1 0.00(6) 118 118
Cr1 Al2 Fe2 56.52(3) 30_644 100_665
Cr1 Al2 Fe2 116.46(3) 25_544 100_665
Fe1 Al2 Fe2 111.22(2) 126 100_665
Al1 Al2 Fe2 111.22(2) 126 100_665
Fe1 Al2 Fe2 149.590(5) 118 100_665
Al1 Al2 Fe2 149.590(5) 118 100_665
Cr1 Al2 Fe2 56.52(3) 30_644 99_656
Cr1 Al2 Fe2 116.46(3) 25_544 99_656
Fe1 Al2 Fe2 111.22(2) 126 99_656
Al1 Al2 Fe2 111.22(2) 126 99_656
Fe1 Al2 Fe2 149.590(5) 118 99_656
Al1 Al2 Fe2 149.590(5) 118 99_656
Fe2 Al2 Fe2 60.0 100_665 99_656
Cr1 Al2 Al2 56.52(3) 30_644 100_665
Cr1 Al2 Al2 116.46(3) 25_544 100_665
Fe1 Al2 Al2 111.22(2) 126 100_665
Al1 Al2 Al2 111.22(2) 126 100_665
Fe1 Al2 Al2 149.590(5) 118 100_665
Al1 Al2 Al2 149.590(5) 118 100_665
Fe2 Al2 Al2 0.00(5) 100_665 100_665
Fe2 Al2 Al2 60.0 99_656 100_665
Cr1 Al2 Al2 56.52(3) 30_644 99_656
Cr1 Al2 Al2 116.46(3) 25_544 99_656
Fe1 Al2 Al2 111.22(2) 126 99_656
Al1 Al2 Al2 111.22(2) 126 99_656
Fe1 Al2 Al2 149.590(5) 118 99_656
Al1 Al2 Al2 149.590(5) 118 99_656
Fe2 Al2 Al2 60.0 100_665 99_656
Fe2 Al2 Al2 0.00(5) 99_656 99_656
Al2 Al2 Al2 60.0 100_665 99_656
Cr1 Al2 Fe2 116.46(3) 30_644 82_545
Cr1 Al2 Fe2 56.51(3) 25_544 82_545
Fe1 Al2 Fe2 149.590(5) 126 82_545
Al1 Al2 Fe2 149.590(5) 126 82_545
Fe1 Al2 Fe2 111.21(2) 118 82_545
Al1 Al2 Fe2 111.21(2) 118 82_545
Fe2 Al2 Fe2 90.0 100_665 82_545
Fe2 Al2 Fe2 60.0 99_656 82_545
Al2 Al2 Fe2 90.0 100_665 82_545
Al2 Al2 Fe2 60.0 99_656 82_545
Cr1 Al2 Fe2 116.46(3) 30_644 128_654
Cr1 Al2 Fe2 56.51(3) 25_544 128_654
Fe1 Al2 Fe2 149.590(5) 126 128_654
Al1 Al2 Fe2 149.590(5) 126 128_654
Fe1 Al2 Fe2 111.21(2) 118 128_654
Al1 Al2 Fe2 111.21(2) 118 128_654
Fe2 Al2 Fe2 60.0 100_665 128_654
Fe2 Al2 Fe2 90.0 99_656 128_654
Al2 Al2 Fe2 60.0 100_665 128_654
Al2 Al2 Fe2 90.0 99_656 128_654
Fe2 Al2 Fe2 60.0 82_545 128_654
Yb1 Al3 Yb1 180.0 97 .

loop_
_geom_bond_atom_site_label_1
_geom_bond_atom_site_label_2
_geom_bond_distance
_geom_bond_site_symmetry_2
Yb1 Al3 3.1284(9) 6
Yb1 Al3 3.1284(9) 4
Yb1 Al3 3.1284(9) 3
Yb1 Al3 3.1288(9) .
Yb1 Fe1 3.1924(15) 126
Yb1 Al1 3.1924(15) 147
Yb1 Al1 3.1924(15) 172
Yb1 Al1 3.1924(15) 126
Yb1 Fe1 3.1924(15) 172
Yb1 Fe1 3.1924(15) 147
Yb1 Al1 3.1925(15) 2
Yb1 Fe1 3.1925(15) 118
Cr1 Fe2 2.5614(7) 58
Cr1 Fe2 2.5614(7) 104_665
Cr1 Al2 2.5614(7) 58
Cr1 Al2 2.5614(7) 104_665
Cr1 Fe2 2.5614(7) 154_565
Cr1 Fe2 2.5614(7) 8_556
Cr1 Al2 2.5614(7) 154_565
Cr1 Al2 2.5614(7) 8_556
Cr1 Fe2 2.5619(7) 25
Cr1 Al2 2.5619(7) 25
Cr1 Fe2 2.5619(7) 121_655
Cr1 Al2 2.5619(7) 121_655
Al1 Fe2 2.6947(19) 176
Al1 Al2 2.6947(19) 176
Al1 Fe1 2.698(2) 172
Al1 Al1 2.698(2) 172
Al1 Fe1 2.743(2) 12
Al1 Al1 2.743(2) 10
Al1 Al1 2.743(2) 12
Al1 Fe1 2.743(2) 10
Al1 Cr1 2.7981(14) 73_445
Al1 Fe2 2.8321(13) 130
Al1 Al2 2.8321(13) 130
Al1 Fe2 2.8323(13) 145
Al2 Cr1 2.5614(7) 30_644
Al2 Cr1 2.5619(7) 25_544
Al2 Fe1 2.6947(19) 126
Al2 Al1 2.6947(19) 126
Al2 Fe1 2.6949(19) 118
Al2 Al1 2.6949(19) 118
Al2 Fe2 2.826(2) 100_665
Al2 Fe2 2.826(2) 99_656
Al2 Al2 2.826(2) 100_665
Al2 Al2 2.826(2) 99_656
Al2 Fe2 2.826(2) 82_545
Al2 Fe2 2.826(2) 128_654
Al3 Yb1 3.1288(9) 97
